data_1501882
loop_
_publ_author_name
'Dial, Brent E.'
'Rasberry, Roger D.'
'Bullock, Brooke N.'
'Smith, Mark D.'
'Pellechia, Perry J.'
'Profeta, Jr, Salvatore'
'Shimizu, Ken D.'

_publ_section_title
;
 Guest-accelerated molecular rotor.
;
_journal_issue 2
_journal_name_full 'Organic letters'
_journal_page_first 244
_journal_page_last 247
_journal_paper_doi 10.1021/ol102659n
_journal_volume 13
_journal_year 2011
_chemical_formula_moiety 'C31 H27 N3 O3'
_chemical_formula_sum 'C31 H27 N3 O3'
_chemical_formula_weight 489.56
_chemical_name_systematic
; 
 ? 
;
_space_group_IT_number 14
_symmetry_cell_setting monoclinic
_symmetry_space_group_name_Hall '-P 2ybc'
_symmetry_space_group_name_H-M 'P 1 21/c 1'
_atom_sites_solution_hydrogens geom
_atom_sites_solution_primary direct
_atom_sites_solution_secondary difmap
_audit_creation_method SHELXL-97
_cell_angle_alpha 90.00
_cell_angle_beta 110.540(2)
_cell_angle_gamma 90.00
_cell_formula_units_Z 8
_cell_length_a 15.1705(12)
_cell_length_b 20.6845(16)
_cell_length_c 17.4086(13)
_cell_measurement_reflns_used 3694
_cell_measurement_temperature 150(2)
_cell_measurement_theta_max 20.609
_cell_measurement_theta_min 2.332
_cell_volume 5115.4(7)
_computing_cell_refinement 'SAINT-Plus Version 6.45 (Bruker, 2001)'
_computing_data_collection 'SMART Version 5.625 (Bruker, 2001)'
_computing_data_reduction 'SAINT-Plus Version 6.45 (Bruker, 2001)'
_computing_molecular_graphics various
_computing_publication_material 'SHELXTL Version 6.14 (Bruker, 2000)'
_computing_structure_refinement 'SHELXL-97 (Sheldrick, 1997)'
_computing_structure_solution 'SHELXS-97 (Sheldrick, 1990)'
_diffrn_ambient_temperature 150(2)
_diffrn_measured_fraction_theta_full 0.999
_diffrn_measured_fraction_theta_max 0.999
_diffrn_measurement_device_type 'Bruker SMART APEX CCD diffractometer'
_diffrn_measurement_method 'omega scans'
_diffrn_radiation_monochromator graphite
_diffrn_radiation_source 'fine-focus sealed tube'
_diffrn_radiation_type MoK\a
_diffrn_radiation_wavelength 0.71073
_diffrn_reflns_av_R_equivalents 0.1731
_diffrn_reflns_av_sigmaI/netI 0.1086
_diffrn_reflns_limit_h_max 16
_diffrn_reflns_limit_h_min -16
_diffrn_reflns_limit_k_max 22
_diffrn_reflns_limit_k_min -22
_diffrn_reflns_limit_l_max 18
_diffrn_reflns_limit_l_min -18
_diffrn_reflns_number 52139
_diffrn_reflns_theta_full 22.57
_diffrn_reflns_theta_max 22.57
_diffrn_reflns_theta_min 1.43
_exptl_absorpt_coefficient_mu 0.083
_exptl_absorpt_correction_type none
_exptl_crystal_colour colorless
_exptl_crystal_density_diffrn 1.271
_exptl_crystal_density_method 'not measured'
_exptl_crystal_description needle
_exptl_crystal_F_000 2064
_exptl_crystal_size_max 0.58
_exptl_crystal_size_mid 0.08
_exptl_crystal_size_min 0.06
_refine_diff_density_max 0.546
_refine_diff_density_min -0.325
_refine_diff_density_rms 0.088
_refine_ls_extinction_method none
_refine_ls_goodness_of_fit_ref 1.001
_refine_ls_hydrogen_treatment constr
_refine_ls_matrix_type full
_refine_ls_number_parameters 669
_refine_ls_number_reflns 6742
_refine_ls_number_restraints 0
_refine_ls_restrained_S_all 1.001
_refine_ls_R_factor_all 0.1279
_refine_ls_R_factor_gt 0.0823
_refine_ls_shift/su_max 0.000
_refine_ls_shift/su_mean 0.000
_refine_ls_structure_factor_coef Fsqd
_refine_ls_weighting_details 'calc w=1/[\s^2^(Fo^2^)+(0.1234P)^2^+0.0000P] where P=(Fo^2^+2Fc^2^)/3'
_refine_ls_weighting_scheme calc
_refine_ls_wR_factor_gt 0.1989
_refine_ls_wR_factor_ref 0.2227
_reflns_number_gt 4187
_reflns_number_total 6742
_reflns_threshold_expression >2sigma(I)
_cod_data_source_file ol102659n_si_003.cif
_cod_data_source_block rrii289m
_cod_depositor_comments
;
The following automatic conversions were performed:

'_symmetry_cell_setting' value 'Monoclinic' changed to 'monoclinic'
according to /home/saulius/struct/CIF-dictionaries/cif_core.dic
dictionary named 'cif_core.dic' version 2.4.1 from 2010-06-29.

Automatic conversion script
Id: cif_fix_values 1715 2011-07-08 13:25:40Z adriana 
;
_cod_original_sg_symbol_H-M 'P 21/c'
_cod_database_code 1501882

loop_
_symmetry_equiv_pos_as_xyz
'x, y, z'
'-x, y+1/2, -z+1/2'
'-x, -y, -z'
'x, -y-1/2, z-1/2'

loop_
_atom_site_label
_atom_site_type_symbol
_atom_site_fract_x
_atom_site_fract_y
_atom_site_fract_z
_atom_site_U_iso_or_equiv
_atom_site_adp_type
_atom_site_occupancy
_atom_site_symmetry_multiplicity
_atom_site_calc_flag
_atom_site_refinement_flags
C1A C 0.4310(4) 0.0805(2) 0.5198(3) 0.0249(13) Uani 1 1 d .
C2A C 0.5285(3) 0.1071(2) 0.5439(3) 0.0261(13) Uani 1 1 d .
H2A1 H 0.5337 0.1366 0.5010 0.031 Uiso 1 1 calc R
H2A2 H 0.5746 0.0716 0.5515 0.031 Uiso 1 1 calc R
C3A C 0.5474(3) 0.1441(2) 0.6255(3) 0.0226(12) Uani 1 1 d .
C4A C 0.4496(4) 0.1455(2) 0.6338(3) 0.0238(12) Uani 1 1 d .
C5A C 0.6070(3) 0.1064(2) 0.7030(3) 0.0271(13) Uani 1 1 d .
C6A C 0.6180(4) 0.0392(3) 0.7032(3) 0.0377(15) Uani 1 1 d .
H6A H 0.5926 0.0156 0.6534 0.045 Uiso 1 1 calc R
C7A C 0.6660(4) 0.0071(3) 0.7758(3) 0.0420(16) Uani 1 1 d .
H7A H 0.6734 -0.0385 0.7749 0.050 Uiso 1 1 calc R
C8A C 0.7027(4) 0.0392(3) 0.8485(4) 0.0436(16) Uani 1 1 d .
H8A H 0.7352 0.0165 0.8978 0.052 Uiso 1 1 calc R
C9A C 0.6915(4) 0.1055(3) 0.8490(3) 0.0394(15) Uani 1 1 d .
H9A H 0.7169 0.1288 0.8990 0.047 Uiso 1 1 calc R
C10A C 0.6439(3) 0.1382(3) 0.7777(3) 0.0307(14) Uani 1 1 d .
H10A H 0.6360 0.1836 0.7796 0.037 Uiso 1 1 calc R
C11A C 0.5860(3) 0.2110(2) 0.6191(3) 0.0233(12) Uani 1 1 d .
C12A C 0.6819(4) 0.2187(3) 0.6340(3) 0.0369(14) Uani 1 1 d .
H12A H 0.7236 0.1835 0.6554 0.044 Uiso 1 1 calc R
C13A C 0.7169(4) 0.2765(3) 0.6183(3) 0.0419(15) Uani 1 1 d .
H13A H 0.7825 0.2812 0.6294 0.050 Uiso 1 1 calc R
C14A C 0.6567(5) 0.3283(3) 0.5861(3) 0.0485(17) Uani 1 1 d .
H14A H 0.6806 0.3679 0.5739 0.058 Uiso 1 1 calc R
C15A C 0.5618(4) 0.3214(3) 0.5721(3) 0.0377(15) Uani 1 1 d .
H15A H 0.5203 0.3568 0.5510 0.045 Uiso 1 1 calc R
C16A C 0.5266(4) 0.2634(2) 0.5886(3) 0.0321(14) Uani 1 1 d .
H16A H 0.4613 0.2593 0.5791 0.039 Uiso 1 1 calc R
C17A C 0.2962(4) 0.0891(2) 0.5716(3) 0.0239(12) Uani 1 1 d .
C18A C 0.2296(4) 0.1377(2) 0.5515(3) 0.0245(12) Uani 1 1 d .
C19A C 0.1391(4) 0.1246(3) 0.5486(3) 0.0379(15) Uani 1 1 d .
H19A H 0.0928 0.1578 0.5347 0.045 Uiso 1 1 calc R
C20A C 0.1163(5) 0.0622(3) 0.5663(4) 0.0477(17) Uani 1 1 d .
H20A H 0.0543 0.0525 0.5642 0.057 Uiso 1 1 calc R
C21A C 0.1837(5) 0.0159(3) 0.5865(4) 0.0484(17) Uani 1 1 d .
H21A H 0.1676 -0.0260 0.5996 0.058 Uiso 1 1 calc R
C22A C 0.2758(4) 0.0263(3) 0.5890(3) 0.0380(15) Uani 1 1 d .
C23A C 0.3496(5) -0.0261(3) 0.6114(4) 0.0549(19) Uani 1 1 d .
H23A H 0.3632 -0.0388 0.5625 0.082 Uiso 1 1 calc R
H23B H 0.3262 -0.0636 0.6328 0.082 Uiso 1 1 calc R
H23C H 0.4072 -0.0100 0.6533 0.082 Uiso 1 1 calc R
C24A C 0.2454(3) 0.2580(2) 0.5623(3) 0.0220(12) Uani 1 1 d .
C25A C 0.1951(4) 0.3190(2) 0.6596(3) 0.0277(13) Uani 1 1 d .
H25A H 0.2407 0.3519 0.6557 0.033 Uiso 1 1 calc R
H25B H 0.2049 0.3128 0.7184 0.033 Uiso 1 1 calc R
C26A C 0.0964(3) 0.3441(2) 0.6162(3) 0.0253(12) Uani 1 1 d .
C27A C 0.0804(4) 0.4100(3) 0.6119(4) 0.0437(16) Uani 1 1 d .
H27A H 0.1321 0.4386 0.6343 0.052 Uiso 1 1 calc R
C28A C -0.0097(4) 0.4355(3) 0.5756(4) 0.0460(17) Uani 1 1 d .
H28A H -0.0197 0.4809 0.5744 0.055 Uiso 1 1 calc R
C29A C -0.0830(4) 0.3947(3) 0.5420(4) 0.0476(17) Uani 1 1 d .
H29A H -0.1449 0.4116 0.5177 0.057 Uiso 1 1 calc R
C30A C -0.0686(4) 0.3285(3) 0.5429(5) 0.060(2) Uani 1 1 d .
H30A H -0.1199 0.3002 0.5175 0.071 Uiso 1 1 calc R
C31A C 0.0212(4) 0.3039(3) 0.5811(4) 0.0492(18) Uani 1 1 d .
H31A H 0.0308 0.2585 0.5829 0.059 Uiso 1 1 calc R
N1A N 0.3901(3) 0.10400(17) 0.5759(2) 0.0195(10) Uani 1 1 d .
N2A N 0.2544(3) 0.19898(18) 0.5295(2) 0.0228(10) Uani 1 1 d .
H2A H 0.2784 0.1994 0.4902 0.027 Uiso 1 1 calc R
N3A N 0.2142(3) 0.25800(19) 0.6259(2) 0.0259(10) Uani 1 1 d .
H3A H 0.2053 0.2211 0.6473 0.031 Uiso 1 1 calc R
O1A O 0.3907(3) 0.04510(16) 0.4637(2) 0.0332(9) Uani 1 1 d .
O2A O 0.4276(2) 0.17511(16) 0.6845(2) 0.0289(9) Uani 1 1 d .
O3A O 0.2656(2) 0.30812(16) 0.5338(2) 0.0306(9) Uani 1 1 d .
C1B C 0.1521(3) 0.0903(2) 0.9128(3) 0.0200(12) Uani 1 1 d .
C2B C 0.0702(3) 0.1355(2) 0.8996(3) 0.0239(12) Uani 1 1 d .
H2B1 H 0.0870 0.1703 0.9413 0.029 Uiso 1 1 calc R
H2B2 H 0.0151 0.1117 0.9031 0.029 Uiso 1 1 calc R
C3B C 0.0482(3) 0.1639(2) 0.8131(3) 0.0236(12) Uani 1 1 d .
C4B C 0.1388(3) 0.1499(2) 0.7962(3) 0.0201(12) Uani 1 1 d .
C5B C -0.0309(3) 0.1278(3) 0.7455(3) 0.0277(13) Uani 1 1 d .
C6B C -0.0705(4) 0.0710(3) 0.7596(4) 0.0474(17) Uani 1 1 d .
H6B H -0.0511 0.0538 0.8136 0.057 Uiso 1 1 calc R
C7B C -0.1379(5) 0.0388(3) 0.6963(4) 0.064(2) Uani 1 1 d .
H7B H -0.1651 0.0004 0.7081 0.077 Uiso 1 1 calc R
C8B C -0.1658(4) 0.0604(3) 0.6189(4) 0.0511(18) Uani 1 1 d .
H8B H -0.2119 0.0377 0.5758 0.061 Uiso 1 1 calc R
C9B C -0.1264(5) 0.1157(4) 0.6036(4) 0.061(2) Uani 1 1 d .
H9B H -0.1460 0.1319 0.5491 0.074 Uiso 1 1 calc R
C10B C -0.0580(4) 0.1494(3) 0.6658(3) 0.0501(17) Uani 1 1 d .
H10B H -0.0302 0.1872 0.6532 0.060 Uiso 1 1 calc R
C11B C 0.0319(4) 0.2370(2) 0.8120(3) 0.0275(13) Uani 1 1 d .
C12B C -0.0580(4) 0.2633(3) 0.7933(4) 0.0468(16) Uani 1 1 d .
H12B H -0.1115 0.2358 0.7793 0.056 Uiso 1 1 calc R
C13B C -0.0686(5) 0.3301(3) 0.7953(5) 0.062(2) Uani 1 1 d .
H13B H -0.1300 0.3478 0.7819 0.074 Uiso 1 1 calc R
C14B C 0.0068(4) 0.3705(3) 0.8161(4) 0.0493(17) Uani 1 1 d .
H14B H -0.0024 0.4159 0.8158 0.059 Uiso 1 1 calc R
C15B C 0.0963(4) 0.3457(3) 0.8377(3) 0.0394(15) Uani 1 1 d .
H15B H 0.1495 0.3735 0.8539 0.047 Uiso 1 1 calc R
C16B C 0.1072(4) 0.2790(3) 0.8354(3) 0.0330(14) Uani 1 1 d .
H16B H 0.1690 0.2618 0.8506 0.040 Uiso 1 1 calc R
C17B C 0.2801(3) 0.0828(2) 0.8531(3) 0.0201(12) Uani 1 1 d .
C18B C 0.3577(3) 0.1242(2) 0.8776(3) 0.0210(12) Uani 1 1 d .
C19B C 0.4414(3) 0.1037(2) 0.8732(3) 0.0295(13) Uani 1 1 d .
H19B H 0.4946 0.1316 0.8900 0.035 Uiso 1 1 calc R
C20B C 0.4487(4) 0.0420(3) 0.8441(3) 0.0342(14) Uani 1 1 d .
H20B H 0.5064 0.0281 0.8397 0.041 Uiso 1 1 calc R
C21B C 0.3717(4) 0.0008(3) 0.8214(3) 0.0369(14) Uani 1 1 d .
H21B H 0.3781 -0.0416 0.8033 0.044 Uiso 1 1 calc R
C22B C 0.2851(4) 0.0203(2) 0.8247(3) 0.0277(13) Uani 1 1 d .
C23B C 0.1998(4) -0.0224(2) 0.7954(3) 0.0349(14) Uani 1 1 d .
H23D H 0.1841 -0.0373 0.8425 0.052 Uiso 1 1 calc R
H23E H 0.2129 -0.0599 0.7666 0.052 Uiso 1 1 calc R
H23F H 0.1466 0.0020 0.7579 0.052 Uiso 1 1 calc R
C24B C 0.3689(3) 0.2450(2) 0.8858(3) 0.0189(12) Uani 1 1 d .
C25B C 0.4344(3) 0.3058(2) 0.7980(3) 0.0265(13) Uani 1 1 d .
H25C H 0.4144 0.3436 0.8229 0.032 Uiso 1 1 calc R
H25D H 0.4084 0.3111 0.7377 0.032 Uiso 1 1 calc R
C26B C 0.5406(4) 0.3041(2) 0.8264(3) 0.0232(12) Uani 1 1 d .
C27B C 0.5850(4) 0.3288(2) 0.7742(3) 0.0259(13) Uani 1 1 d .
H27B H 0.5481 0.3471 0.7229 0.031 Uiso 1 1 calc R
C28B C 0.6825(4) 0.3268(2) 0.7968(3) 0.0304(13) Uani 1 1 d .
H28B H 0.7113 0.3429 0.7602 0.036 Uiso 1 1 calc R
C29B C 0.7366(4) 0.3024(3) 0.8702(3) 0.0347(14) Uani 1 1 d .
H29B H 0.8031 0.3010 0.8852 0.042 Uiso 1 1 calc R
C30B C 0.6934(4) 0.2790(3) 0.9236(3) 0.0372(15) Uani 1 1 d .
H30B H 0.7307 0.2625 0.9758 0.045 Uiso 1 1 calc R
C31B C 0.5968(4) 0.2798(3) 0.9007(3) 0.0312(14) Uani 1 1 d .
H31B H 0.5684 0.2632 0.9373 0.037 Uiso 1 1 calc R
N1B N 0.1915(2) 0.10627(17) 0.8534(2) 0.0149(9) Uani 1 1 d .
N2B N 0.3467(3) 0.18617(17) 0.9096(2) 0.0210(10) Uani 1 1 d .
H2B H 0.3231 0.1864 0.9491 0.025 Uiso 1 1 calc R
N3B N 0.3968(3) 0.24725(19) 0.8205(2) 0.0228(10) Uani 1 1 d .
H3B H 0.3920 0.2122 0.7906 0.027 Uiso 1 1 calc R
O1B O 0.1832(2) 0.04839(16) 0.9639(2) 0.0276(9) Uani 1 1 d .
O2B O 0.1607(2) 0.17099(16) 0.7405(2) 0.0298(9) Uani 1 1 d .
O3B O 0.3616(2) 0.29420(15) 0.9239(2) 0.0241(8) Uani 1 1 d .

loop_
_atom_site_aniso_label
_atom_site_aniso_U_11
_atom_site_aniso_U_22
_atom_site_aniso_U_33
_atom_site_aniso_U_23
_atom_site_aniso_U_13
_atom_site_aniso_U_12
C1A 0.044(3) 0.014(3) 0.019(3) 0.006(2) 0.013(3) 0.019(2)
C2A 0.032(3) 0.026(3) 0.019(3) -0.007(2) 0.006(2) 0.013(2)
C3A 0.028(3) 0.021(3) 0.014(3) -0.006(2) 0.002(2) 0.009(2)
C4A 0.036(3) 0.015(3) 0.017(3) 0.004(2) 0.005(3) 0.012(2)
C5A 0.028(3) 0.026(3) 0.023(3) 0.001(2) 0.003(2) 0.014(2)
C6A 0.046(4) 0.028(3) 0.034(4) -0.006(3) 0.007(3) 0.016(3)
C7A 0.056(4) 0.032(3) 0.034(4) 0.006(3) 0.010(3) 0.022(3)
C8A 0.040(4) 0.049(4) 0.033(4) 0.007(3) 0.003(3) 0.020(3)
C9A 0.043(4) 0.042(4) 0.023(3) -0.005(3) -0.003(3) 0.011(3)
C10A 0.029(3) 0.028(3) 0.025(3) -0.003(3) -0.004(3) 0.011(2)
C11A 0.026(3) 0.024(3) 0.017(3) -0.005(2) 0.003(2) 0.006(2)
C12A 0.040(4) 0.036(3) 0.034(4) -0.003(3) 0.012(3) 0.005(3)
C13A 0.038(4) 0.053(4) 0.032(4) -0.003(3) 0.009(3) -0.007(3)
C14A 0.073(5) 0.038(4) 0.030(4) -0.003(3) 0.012(3) -0.012(4)
C15A 0.046(4) 0.028(3) 0.033(4) -0.003(3) 0.006(3) 0.000(3)
C16A 0.037(3) 0.031(3) 0.023(3) -0.004(3) 0.005(3) 0.004(3)
C17A 0.037(3) 0.019(3) 0.016(3) 0.000(2) 0.010(2) -0.005(2)
C18A 0.034(3) 0.025(3) 0.020(3) 0.001(2) 0.016(2) -0.004(3)
C19A 0.040(4) 0.041(4) 0.039(4) -0.006(3) 0.023(3) -0.007(3)
C20A 0.060(4) 0.050(4) 0.046(4) -0.014(3) 0.036(3) -0.025(4)
C21A 0.070(5) 0.043(4) 0.043(4) 0.006(3) 0.034(4) -0.020(4)
C22A 0.067(4) 0.024(3) 0.025(3) 0.000(3) 0.019(3) -0.006(3)
C23A 0.094(5) 0.022(3) 0.051(4) 0.005(3) 0.029(4) 0.009(3)
C24A 0.015(3) 0.031(3) 0.021(3) 0.011(3) 0.007(2) 0.010(2)
C25A 0.032(3) 0.027(3) 0.030(3) 0.001(2) 0.019(3) 0.007(2)
C26A 0.030(3) 0.031(3) 0.019(3) 0.005(2) 0.013(2) 0.006(3)
C27A 0.036(4) 0.035(4) 0.050(4) -0.016(3) 0.002(3) 0.001(3)
C28A 0.035(4) 0.031(3) 0.061(4) -0.001(3) 0.004(3) 0.009(3)
C29A 0.035(4) 0.054(4) 0.049(4) -0.005(3) 0.010(3) 0.020(3)
C30A 0.028(4) 0.052(4) 0.095(6) -0.001(4) 0.018(4) -0.004(3)
C31A 0.038(4) 0.021(3) 0.091(5) 0.008(3) 0.026(4) -0.006(3)
N1A 0.034(3) 0.011(2) 0.011(2) -0.0028(18) 0.0041(19) 0.0074(19)
N2A 0.026(2) 0.024(2) 0.022(2) 0.007(2) 0.0132(19) 0.0049(19)
N3A 0.032(3) 0.024(2) 0.028(3) 0.011(2) 0.020(2) 0.009(2)
O1A 0.047(2) 0.024(2) 0.022(2) -0.0119(18) 0.0040(18) 0.0025(18)
O2A 0.038(2) 0.031(2) 0.017(2) -0.0025(17) 0.0093(17) 0.0122(17)
O3A 0.042(2) 0.023(2) 0.037(2) 0.0155(18) 0.0260(18) 0.0126(17)
C1B 0.020(3) 0.019(3) 0.017(3) -0.009(2) 0.002(2) -0.011(2)
C2B 0.021(3) 0.028(3) 0.022(3) 0.004(2) 0.006(2) 0.002(2)
C3B 0.018(3) 0.030(3) 0.022(3) 0.005(2) 0.007(2) 0.002(2)
C4B 0.026(3) 0.019(3) 0.015(3) -0.005(2) 0.007(2) -0.009(2)
C5B 0.017(3) 0.038(3) 0.026(3) 0.005(3) 0.004(2) 0.011(2)
C6B 0.042(4) 0.050(4) 0.039(4) 0.004(3) 0.001(3) -0.020(3)
C7B 0.063(5) 0.057(5) 0.057(5) -0.011(4) 0.001(4) -0.023(4)
C8B 0.037(4) 0.060(5) 0.045(5) -0.016(4) 0.000(3) 0.003(3)
C9B 0.054(4) 0.090(6) 0.029(4) 0.001(4) 0.000(3) 0.008(4)
C10B 0.046(4) 0.068(4) 0.024(4) 0.007(3) -0.003(3) -0.012(3)
C11B 0.025(3) 0.031(3) 0.025(3) 0.004(2) 0.007(2) 0.009(3)
C12B 0.035(4) 0.045(4) 0.061(4) 0.010(3) 0.018(3) 0.005(3)
C13B 0.041(4) 0.038(4) 0.113(6) 0.027(4) 0.036(4) 0.017(3)
C14B 0.058(4) 0.030(3) 0.067(5) 0.006(3) 0.030(4) 0.010(3)
C15B 0.041(4) 0.039(4) 0.040(4) 0.003(3) 0.015(3) 0.011(3)
C16B 0.026(3) 0.037(3) 0.029(3) 0.004(3) 0.003(3) 0.012(3)
C17B 0.026(3) 0.015(3) 0.021(3) 0.002(2) 0.010(2) 0.001(2)
C18B 0.024(3) 0.018(3) 0.024(3) -0.004(2) 0.012(2) 0.002(2)
C19B 0.022(3) 0.029(3) 0.039(3) -0.006(3) 0.013(3) -0.002(2)
C20B 0.029(3) 0.036(3) 0.045(4) -0.001(3) 0.022(3) 0.007(3)
C21B 0.041(4) 0.024(3) 0.052(4) -0.004(3) 0.023(3) 0.010(3)
C22B 0.034(3) 0.019(3) 0.033(3) -0.005(2) 0.014(3) -0.001(2)
C23B 0.037(3) 0.016(3) 0.054(4) -0.014(3) 0.019(3) -0.010(2)
C24B 0.009(2) 0.021(3) 0.025(3) -0.009(2) 0.004(2) -0.003(2)
C25B 0.032(3) 0.023(3) 0.028(3) -0.002(2) 0.016(3) -0.004(2)
C26B 0.033(3) 0.019(3) 0.024(3) -0.007(2) 0.018(3) -0.007(2)
C27B 0.035(3) 0.017(3) 0.029(3) -0.008(2) 0.016(3) -0.005(2)
C28B 0.030(3) 0.027(3) 0.037(4) -0.004(3) 0.014(3) -0.005(2)
C29B 0.027(3) 0.040(3) 0.039(4) -0.007(3) 0.013(3) -0.003(3)
C30B 0.030(3) 0.052(4) 0.026(3) 0.002(3) 0.006(3) 0.005(3)
C31B 0.032(3) 0.039(3) 0.027(3) 0.000(3) 0.015(3) 0.002(3)
N1B 0.015(2) 0.013(2) 0.019(2) -0.0004(18) 0.0086(18) -0.0008(17)
N2B 0.027(2) 0.014(2) 0.028(3) -0.0079(19) 0.017(2) -0.0061(18)
N3B 0.031(2) 0.023(2) 0.022(2) -0.0078(19) 0.019(2) -0.0043(19)
O1B 0.038(2) 0.023(2) 0.022(2) 0.0080(17) 0.0097(17) -0.0005(17)
O2B 0.035(2) 0.032(2) 0.025(2) 0.0058(17) 0.0138(18) -0.0028(17)
O3B 0.026(2) 0.0182(19) 0.032(2) -0.0081(17) 0.0150(16) -0.0059(15)

loop_
_atom_type_symbol
_atom_type_description
_atom_type_scat_dispersion_real
_atom_type_scat_dispersion_imag
_atom_type_scat_source
C C 0.0033 0.0016 'International Tables Vol C Tables 4.2.6.8 and 6.1.1.4'
H H 0.0000 0.0000 'International Tables Vol C Tables 4.2.6.8 and 6.1.1.4'
N N 0.0061 0.0033 'International Tables Vol C Tables 4.2.6.8 and 6.1.1.4'
O O 0.0106 0.0060 'International Tables Vol C Tables 4.2.6.8 and 6.1.1.4'

loop_
_geom_angle_atom_site_label_1
_geom_angle_atom_site_label_2
_geom_angle_atom_site_label_3
_geom_angle
O1A C1A N1A 123.2(5)
O1A C1A C2A 128.7(4)
N1A C1A C2A 108.1(4)
C1A C2A C3A 106.6(4)
C1A C2A H2A1 110.4
C3A C2A H2A1 110.4
C1A C2A H2A2 110.4
C3A C2A H2A2 110.4
H2A1 C2A H2A2 108.6
C11A C3A C4A 113.5(4)
C11A C3A C5A 113.6(4)
C4A C3A C5A 102.4(4)
C11A C3A C2A 109.5(4)
C4A C3A C2A 102.7(4)
C5A C3A C2A 114.5(4)
O2A C4A N1A 124.4(5)
O2A C4A C3A 126.7(5)
N1A C4A C3A 108.8(4)
C10A C5A C6A 117.4(5)
C10A C5A C3A 119.9(4)
C6A C5A C3A 122.4(4)
C7A C6A C5A 120.1(5)
C7A C6A H6A 120.0
C5A C6A H6A 120.0
C8A C7A C6A 121.7(5)
C8A C7A H7A 119.1
C6A C7A H7A 119.1
C7A C8A C9A 118.5(5)
C7A C8A H8A 120.7
C9A C8A H8A 120.7
C10A C9A C8A 120.6(5)
C10A C9A H9A 119.7
C8A C9A H9A 119.7
C9A C10A C5A 121.7(5)
C9A C10A H10A 119.2
C5A C10A H10A 119.2
C16A C11A C12A 118.5(5)
C16A C11A C3A 121.5(5)
C12A C11A C3A 119.6(4)
C13A C12A C11A 120.8(5)
C13A C12A H12A 119.6
C11A C12A H12A 119.6
C12A C13A C14A 120.4(6)
C12A C13A H13A 119.8
C14A C13A H13A 119.8
C15A C14A C13A 119.2(6)
C15A C14A H14A 120.4
C13A C14A H14A 120.4
C14A C15A C16A 120.4(5)
C14A C15A H15A 119.8
C16A C15A H15A 119.8
C15A C16A C11A 120.7(5)
C15A C16A H16A 119.7
C11A C16A H16A 119.7
C18A C17A C22A 122.4(5)
C18A C17A N1A 118.9(4)
C22A C17A N1A 118.8(5)
C17A C18A C19A 119.7(5)
C17A C18A N2A 118.7(4)
C19A C18A N2A 121.4(5)
C18A C19A C20A 119.5(6)
C18A C19A H19A 120.2
C20A C19A H19A 120.2
C21A C20A C19A 119.1(6)
C21A C20A H20A 120.4
C19A C20A H20A 120.4
C20A C21A C22A 123.6(6)
C20A C21A H21A 118.2
C22A C21A H21A 118.2
C17A C22A C21A 115.7(5)
C17A C22A C23A 121.7(6)
C21A C22A C23A 122.6(5)
C22A C23A H23A 109.5
C22A C23A H23B 109.5
H23A C23A H23B 109.5
C22A C23A H23C 109.5
H23A C23A H23C 109.5
H23B C23A H23C 109.5
O3A C24A N3A 122.6(5)
O3A C24A N2A 120.3(4)
N3A C24A N2A 117.2(4)
N3A C25A C26A 113.4(4)
N3A C25A H25A 108.9
C26A C25A H25A 108.9
N3A C25A H25B 108.9
C26A C25A H25B 108.9
H25A C25A H25B 107.7
C31A C26A C27A 118.1(5)
C31A C26A C25A 122.5(5)
C27A C26A C25A 119.4(5)
C26A C27A C28A 121.6(5)
C26A C27A H27A 119.2
C28A C27A H27A 119.2
C29A C28A C27A 119.0(5)
C29A C28A H28A 120.5
C27A C28A H28A 120.5
C28A C29A C30A 120.6(6)
C28A C29A H29A 119.7
C30A C29A H29A 119.7
C29A C30A C31A 119.6(6)
C29A C30A H30A 120.2
C31A C30A H30A 120.2
C26A C31A C30A 121.0(5)
C26A C31A H31A 119.5
C30A C31A H31A 119.5
C4A N1A C1A 112.5(4)
C4A N1A C17A 123.5(4)
C1A N1A C17A 124.0(4)
C24A N2A C18A 127.5(4)
C24A N2A H2A 116.2
C18A N2A H2A 116.2
C24A N3A C25A 120.4(4)
C24A N3A H3A 119.8
C25A N3A H3A 119.8
O1B C1B N1B 123.5(4)
O1B C1B C2B 130.1(4)
N1B C1B C2B 106.4(4)
C1B C2B C3B 105.7(4)
C1B C2B H2B1 110.6
C3B C2B H2B1 110.6
C1B C2B H2B2 110.6
C3B C2B H2B2 110.6
H2B1 C2B H2B2 108.7
C11B C3B C4B 109.7(4)
C11B C3B C2B 111.6(4)
C4B C3B C2B 102.4(4)
C11B C3B C5B 112.9(4)
C4B C3B C5B 105.7(4)
C2B C3B C5B 113.8(4)
O2B C4B N1B 124.3(4)
O2B C4B C3B 127.1(4)
N1B C4B C3B 108.5(4)
C10B C5B C6B 117.5(5)
C10B C5B C3B 119.2(5)
C6B C5B C3B 123.1(5)
C5B C6B C7B 121.0(6)
C5B C6B H6B 119.5
C7B C6B H6B 119.5
C8B C7B C6B 121.7(7)
C8B C7B H7B 119.2
C6B C7B H7B 119.2
C7B C8B C9B 118.1(6)
C7B C8B H8B 120.9
C9B C8B H8B 120.9
C8B C9B C10B 121.8(6)
C8B C9B H9B 119.1
C10B C9B H9B 119.1
C5B C10B C9B 119.9(6)
C5B C10B H10B 120.1
C9B C10B H10B 120.1
C16B C11B C12B 117.7(5)
C16B C11B C3B 120.4(4)
C12B C11B C3B 121.8(5)
C13B C12B C11B 119.5(6)
C13B C12B H12B 120.3
C11B C12B H12B 120.3
C14B C13B C12B 121.5(6)
C14B C13B H13B 119.2
C12B C13B H13B 119.2
C13B C14B C15B 120.1(6)
C13B C14B H14B 120.0
C15B C14B H14B 120.0
C14B C15B C16B 118.6(6)
C14B C15B H15B 120.7
C16B C15B H15B 120.7
C11B C16B C15B 122.6(5)
C11B C16B H16B 118.7
C15B C16B H16B 118.7
C22B C17B C18B 122.1(4)
C22B C17B N1B 119.0(4)
C18B C17B N1B 118.9(4)
C19B C18B C17B 119.6(4)
C19B C18B N2B 122.4(4)
C17B C18B N2B 117.9(4)
C18B C19B C20B 119.8(5)
C18B C19B H19B 120.1
C20B C19B H19B 120.1
C21B C20B C19B 120.1(5)
C21B C20B H20B 120.0
C19B C20B H20B 120.0
C20B C21B C22B 121.5(5)
C20B C21B H21B 119.2
C22B C21B H21B 119.2
C21B C22B C17B 116.8(5)
C21B C22B C23B 121.9(5)
C17B C22B C23B 121.2(5)
C22B C23B H23D 109.5
C22B C23B H23E 109.5
H23D C23B H23E 109.5
C22B C23B H23F 109.5
H23D C23B H23F 109.5
H23E C23B H23F 109.5
O3B C24B N3B 122.4(4)
O3B C24B N2B 119.4(4)
N3B C24B N2B 118.2(4)
N3B C25B C26B 111.5(4)
N3B C25B H25C 109.3
C26B C25B H25C 109.3
N3B C25B H25D 109.3
C26B C25B H25D 109.3
H25C C25B H25D 108.0
C31B C26B C27B 117.6(5)
C31B C26B C25B 123.8(4)
C27B C26B C25B 118.6(5)
C28B C27B C26B 120.7(5)
C28B C27B H27B 119.6
C26B C27B H27B 119.6
C29B C28B C27B 120.8(5)
C29B C28B H28B 119.6
C27B C28B H28B 119.6
C28B C29B C30B 119.1(5)
C28B C29B H29B 120.4
C30B C29B H29B 120.4
C31B C30B C29B 120.2(5)
C31B C30B H30B 119.9
C29B C30B H30B 119.9
C26B C31B C30B 121.7(5)
C26B C31B H31B 119.2
C30B C31B H31B 119.2
C4B N1B C1B 113.5(4)
C4B N1B C17B 121.9(4)
C1B N1B C17B 124.5(4)
C24B N2B C18B 127.3(4)
C24B N2B H2B 116.4
C18B N2B H2B 116.4
C24B N3B C25B 121.8(4)
C24B N3B H3B 119.1
C25B N3B H3B 119.1

loop_
_geom_bond_atom_site_label_1
_geom_bond_atom_site_label_2
_geom_bond_distance
C1A O1A 1.202(6)
C1A N1A 1.415(6)
C1A C2A 1.493(7)
C2A C3A 1.550(6)
C2A H2A1 0.9900
C2A H2A2 0.9900
C3A C11A 1.521(7)
C3A C4A 1.542(7)
C3A C5A 1.547(7)
C4A O2A 1.213(5)
C4A N1A 1.388(6)
C5A C10A 1.387(7)
C5A C6A 1.399(7)
C6A C7A 1.388(7)
C6A H6A 0.9500
C7A C8A 1.364(8)
C7A H7A 0.9500
C8A C9A 1.383(8)
C8A H8A 0.9500
C9A C10A 1.374(7)
C9A H9A 0.9500
C10A H10A 0.9500
C11A C16A 1.390(7)
C11A C12A 1.394(7)
C12A C13A 1.375(8)
C12A H12A 0.9500
C13A C14A 1.391(8)
C13A H13A 0.9500
C14A C15A 1.381(8)
C14A H14A 0.9500
C15A C16A 1.384(7)
C15A H15A 0.9500
C16A H16A 0.9500
C17A C18A 1.381(7)
C17A C22A 1.393(7)
C17A N1A 1.432(6)
C18A C19A 1.382(7)
C18A N2A 1.412(6)
C19A C20A 1.398(8)
C19A H19A 0.9500
C20A C21A 1.356(9)
C20A H20A 0.9500
C21A C22A 1.399(8)
C21A H21A 0.9500
C22A C23A 1.508(8)
C23A H23A 0.9800
C23A H23B 0.9800
C23A H23C 0.9800
C24A O3A 1.234(6)
C24A N3A 1.348(6)
C24A N2A 1.374(6)
C25A N3A 1.463(6)
C25A C26A 1.512(7)
C25A H25A 0.9900
C25A H25B 0.9900
C26A C31A 1.370(7)
C26A C27A 1.382(7)
C27A C28A 1.393(8)
C27A H27A 0.9500
C28A C29A 1.355(8)
C28A H28A 0.9500
C29A C30A 1.384(8)
C29A H29A 0.9500
C30A C31A 1.387(8)
C30A H30A 0.9500
C31A H31A 0.9500
N2A H2A 0.8800
N3A H3A 0.8800
C1B O1B 1.213(5)
C1B N1B 1.404(6)
C1B C2B 1.506(7)
C2B C3B 1.539(7)
C2B H2B1 0.9900
C2B H2B2 0.9900
C3B C11B 1.531(7)
C3B C4B 1.532(7)
C3B C5B 1.547(7)
C4B O2B 1.211(5)
C4B N1B 1.373(6)
C5B C10B 1.377(7)
C5B C6B 1.379(7)
C6B C7B 1.383(8)
C6B H6B 0.9500
C7B C8B 1.340(9)
C7B H7B 0.9500
C8B C9B 1.360(9)
C8B H8B 0.9500
C9B C10B 1.395(8)
C9B H9B 0.9500
C10B H10B 0.9500
C11B C16B 1.378(7)
C11B C12B 1.396(7)
C12B C13B 1.393(8)
C12B H12B 0.9500
C13B C14B 1.360(8)
C13B H13B 0.9500
C14B C15B 1.374(8)
C14B H14B 0.9500
C15B C16B 1.391(7)
C15B H15B 0.9500
C16B H16B 0.9500
C17B C22B 1.395(7)
C17B C18B 1.396(6)
C17B N1B 1.431(6)
C18B C19B 1.366(7)
C18B N2B 1.431(6)
C19B C20B 1.392(7)
C19B H19B 0.9500
C20B C21B 1.387(7)
C20B H20B 0.9500
C21B C22B 1.394(7)
C21B H21B 0.9500
C22B C23B 1.501(7)
C23B H23D 0.9800
C23B H23E 0.9800
C23B H23F 0.9800
C24B O3B 1.241(5)
C24B N3B 1.345(6)
C24B N2B 1.365(6)
C25B N3B 1.451(6)
C25B C26B 1.511(7)
C25B H25C 0.9900
C25B H25D 0.9900
C26B C31B 1.370(7)
C26B C27B 1.404(7)
C27B C28B 1.390(7)
C27B H27B 0.9500
C28B C29B 1.351(7)
C28B H28B 0.9500
C29B C30B 1.399(8)
C29B H29B 0.9500
C30B C31B 1.377(7)
C30B H30B 0.9500
C31B H31B 0.9500
N2B H2B 0.8800
N3B H3B 0.8800

loop_
_geom_hbond_atom_site_label_D
_geom_hbond_atom_site_label_H
_geom_hbond_atom_site_label_A
_geom_hbond_distance_DH
_geom_hbond_distance_HA
_geom_hbond_distance_DA
_geom_hbond_angle_DHA
_geom_hbond_site_symmetry_A
N2A H2A O3B 0.88 1.99 2.854(5) 166 4_565
N3A H3A O2B 0.88 2.22 3.002(5) 148 .
N2B H2B O3A 0.88 1.96 2.841(5) 176 4_566
N3B H3B O2A 0.88 2.23 2.972(5) 141 .

loop_
_geom_torsion_atom_site_label_1
_geom_torsion_atom_site_label_2
_geom_torsion_atom_site_label_3
_geom_torsion_atom_site_label_4
_geom_torsion
O1A C1A C2A C3A -174.3(5)
N1A C1A C2A C3A 5.3(5)
C1A C2A C3A C11A -130.5(4)
C1A C2A C3A C4A -9.6(5)
C1A C2A C3A C5A 100.5(5)
C11A C3A C4A O2A -54.0(6)
C5A C3A C4A O2A 69.0(6)
C2A C3A C4A O2A -172.1(5)
C11A C3A C4A N1A 129.2(4)
C5A C3A C4A N1A -107.9(4)
C2A C3A C4A N1A 11.0(5)
C11A C3A C5A C10A 40.9(6)
C4A C3A C5A C10A -82.0(5)
C2A C3A C5A C10A 167.7(5)
C11A C3A C5A C6A -145.7(5)
C4A C3A C5A C6A 91.5(6)
C2A C3A C5A C6A -18.9(7)
C10A C5A C6A C7A -1.3(8)
C3A C5A C6A C7A -174.9(5)
C5A C6A C7A C8A 0.6(9)
C6A C7A C8A C9A -0.1(9)
C7A C8A C9A C10A 0.4(9)
C8A C9A C10A C5A -1.1(9)
C6A C5A C10A C9A 1.6(8)
C3A C5A C10A C9A 175.3(5)
C4A C3A C11A C16A -25.9(6)
C5A C3A C11A C16A -142.4(5)
C2A C3A C11A C16A 88.2(6)
C4A C3A C11A C12A 162.3(4)
C5A C3A C11A C12A 45.8(6)
C2A C3A C11A C12A -83.6(5)
C16A C11A C12A C13A -0.7(8)
C3A C11A C12A C13A 171.4(5)
C11A C12A C13A C14A -0.7(8)
C12A C13A C14A C15A 1.6(8)
C13A C14A C15A C16A -1.0(8)
C14A C15A C16A C11A -0.4(8)
C12A C11A C16A C15A 1.2(7)
C3A C11A C16A C15A -170.7(5)
C22A C17A C18A C19A 0.4(8)
N1A C17A C18A C19A -178.7(4)
C22A C17A C18A N2A -176.0(5)
N1A C17A C18A N2A 5.0(7)
C17A C18A C19A C20A 0.1(8)
N2A C18A C19A C20A 176.3(5)
C18A C19A C20A C21A 0.4(8)
C19A C20A C21A C22A -1.5(9)
C18A C17A C22A C21A -1.3(8)
N1A C17A C22A C21A 177.8(4)
C18A C17A C22A C23A -179.7(5)
N1A C17A C22A C23A -0.6(7)
C20A C21A C22A C17A 1.8(9)
C20A C21A C22A C23A -179.7(6)
N3A C25A C26A C31A 30.8(7)
N3A C25A C26A C27A -149.7(5)
C31A C26A C27A C28A 2.2(9)
C25A C26A C27A C28A -177.4(5)
C26A C27A C28A C29A -1.5(10)
C27A C28A C29A C30A -0.7(10)
C28A C29A C30A C31A 2.3(11)
C27A C26A C31A C30A -0.6(9)
C25A C26A C31A C30A 179.0(6)
C29A C30A C31A C26A -1.6(10)
O2A C4A N1A C1A 174.5(4)
C3A C4A N1A C1A -8.5(5)
O2A C4A N1A C17A -2.8(7)
C3A C4A N1A C17A 174.1(4)
O1A C1A N1A C4A -178.4(4)
C2A C1A N1A C4A 2.0(5)
O1A C1A N1A C17A -1.0(7)
C2A C1A N1A C17A 179.4(4)
C18A C17A N1A C4A 65.7(6)
C22A C17A N1A C4A -113.4(5)
C18A C17A N1A C1A -111.3(5)
C22A C17A N1A C1A 69.6(6)
O3A C24A N2A C18A -176.1(4)
N3A C24A N2A C18A 4.0(7)
C17A C18A N2A C24A -127.0(5)
C19A C18A N2A C24A 56.8(7)
O3A C24A N3A C25A 5.4(7)
N2A C24A N3A C25A -174.7(4)
C26A C25A N3A C24A 87.1(6)
O1B C1B C2B C3B -164.7(5)
N1B C1B C2B C3B 16.6(5)
C1B C2B C3B C11B -135.2(4)
C1B C2B C3B C4B -18.0(5)
C1B C2B C3B C5B 95.5(5)
C11B C3B C4B O2B -50.2(6)
C2B C3B C4B O2B -168.9(5)
C5B C3B C4B O2B 71.8(6)
C11B C3B C4B N1B 132.4(4)
C2B C3B C4B N1B 13.7(5)
C5B C3B C4B N1B -105.7(4)
C11B C3B C5B C10B 50.3(6)
C4B C3B C5B C10B -69.6(6)
C2B C3B C5B C10B 178.9(5)
C11B C3B C5B C6B -135.7(5)
C4B C3B C5B C6B 104.5(6)
C2B C3B C5B C6B -7.1(7)
C10B C5B C6B C7B -2.8(9)
C3B C5B C6B C7B -176.9(6)
C5B C6B C7B C8B 1.6(11)
C6B C7B C8B C9B -0.5(11)
C7B C8B C9B C10B 0.7(10)
C6B C5B C10B C9B 2.9(9)
C3B C5B C10B C9B 177.3(5)
C8B C9B C10B C5B -1.9(10)
C4B C3B C11B C16B -30.5(6)
C2B C3B C11B C16B 82.3(6)
C5B C3B C11B C16B -148.0(5)
C4B C3B C11B C12B 154.3(5)
C2B C3B C11B C12B -93.0(6)
C5B C3B C11B C12B 36.7(7)
C16B C11B C12B C13B 2.8(9)
C3B C11B C12B C13B 178.2(6)
C11B C12B C13B C14B -0.8(10)
C12B C13B C14B C15B -1.6(11)
C13B C14B C15B C16B 1.8(9)
C12B C11B C16B C15B -2.6(8)
C3B C11B C16B C15B -178.1(5)
C14B C15B C16B C11B 0.3(9)
C22B C17B C18B C19B 0.8(7)
N1B C17B C18B C19B -176.3(4)
C22B C17B C18B N2B -176.9(4)
N1B C17B C18B N2B 6.0(6)
C17B C18B C19B C20B 0.2(8)
N2B C18B C19B C20B 177.8(5)
C18B C19B C20B C21B -1.5(8)
C19B C20B C21B C22B 2.0(8)
C20B C21B C22B C17B -1.0(8)
C20B C21B C22B C23B 176.1(5)
C18B C17B C22B C21B -0.4(7)
N1B C17B C22B C21B 176.7(4)
C18B C17B C22B C23B -177.5(5)
N1B C17B C22B C23B -0.4(7)
N3B C25B C26B C31B -40.1(6)
N3B C25B C26B C27B 140.2(4)
C31B C26B C27B C28B 1.8(7)
C25B C26B C27B C28B -178.5(4)
C26B C27B C28B C29B -1.4(7)
C27B C28B C29B C30B -0.1(8)
C28B C29B C30B C31B 1.3(8)
C27B C26B C31B C30B -0.6(7)
C25B C26B C31B C30B 179.6(5)
C29B C30B C31B C26B -0.9(8)
O2B C4B N1B C1B 178.7(4)
C3B C4B N1B C1B -3.8(5)
O2B C4B N1B C17B 1.6(7)
C3B C4B N1B C17B 179.1(4)
O1B C1B N1B C4B 173.0(4)
C2B C1B N1B C4B -8.2(5)
O1B C1B N1B C17B -10.1(7)
C2B C1B N1B C17B 168.7(4)
C22B C17B N1B C4B -104.6(5)
C18B C17B N1B C4B 72.6(6)
C22B C17B N1B C1B 78.8(6)
C18B C17B N1B C1B -104.1(5)
O3B C24B N2B C18B -174.7(4)
N3B C24B N2B C18B 6.2(7)
C19B C18B N2B C24B 53.5(7)
C17B C18B N2B C24B -128.8(5)
O3B C24B N3B C25B 9.9(7)
N2B C24B N3B C25B -171.0(4)
C26B C25B N3B C24B 100.6(5)
